data_7023498
loop_
_publ_author_name
'Liu, Heng'
'Jia, Xiangyu'
'Wang, Feng'
'Dai, Quanquan'
'Wang, Baolin'
'Bi, Jifu'
'Zhang, Chunyu'
'Zhao, Liping'
'Bai, Chenxi'
'Hu, Yanming'
'Zhang, Xuequan'

_publ_section_title
;
 Synthesis of bis(N-arylcarboximidoylchloride)pyridine cobalt(II)
 complexes and their catalytic behavior for 1,3-butadiene polymerization.
;
_journal_issue 37
_journal_name_full 'Dalton transactions (Cambridge, England : 2003)'
_journal_page_first 13723
_journal_page_last 13732
_journal_paper_doi 10.1039/c3dt51403j
_journal_volume 42
_journal_year 2013
_chemical_formula_sum 'C24 H21 Cl8 Co N3'
_chemical_formula_weight 693.97
_chemical_name_systematic
; 
 ? 
;
_space_group_IT_number 14
_symmetry_cell_setting monoclinic
_symmetry_space_group_name_Hall '-P 2yn'
_symmetry_space_group_name_H-M 'P 1 21/n 1'
_atom_sites_solution_hydrogens geom
_atom_sites_solution_primary direct
_atom_sites_solution_secondary difmap
_audit_creation_method SHELXL-97
_cell_angle_alpha 90.00
_cell_angle_beta 101.8210(10)
_cell_angle_gamma 90.00
_cell_formula_units_Z 4
_cell_length_a 8.1076(7)
_cell_length_b 22.7160(18)
_cell_length_c 16.3196(13)
_cell_measurement_reflns_used 2070
_cell_measurement_temperature 188(2)
_cell_measurement_theta_max 22.48
_cell_measurement_theta_min 2.20
_cell_volume 2941.9(4)
_computing_cell_refinement 'Bruker SMART'
_computing_data_collection 'Bruker SMART'
_computing_data_reduction 'Bruker SAINT'
_computing_molecular_graphics 'Bruker SHELXTL'
_computing_publication_material 'Bruker SHELXTL'
_computing_structure_refinement 'SHELXL-97 (Sheldrick, 1997)'
_computing_structure_solution 'SHELXS-97 (Sheldrick, 1990)'
_diffrn_ambient_temperature 188(2)
_diffrn_measured_fraction_theta_full 0.999
_diffrn_measured_fraction_theta_max 0.999
_diffrn_measurement_device_type 'Bruker APEX CCD area detector'
_diffrn_measurement_method 'phi and omega scans'
_diffrn_radiation_monochromator graphite
_diffrn_radiation_source 'fine-focus sealed tube'
_diffrn_radiation_type MoK\a
_diffrn_radiation_wavelength 0.71073
_diffrn_reflns_av_R_equivalents 0.0683
_diffrn_reflns_av_unetI/netI 0.0767
_diffrn_reflns_limit_h_max 9
_diffrn_reflns_limit_h_min -9
_diffrn_reflns_limit_k_max 26
_diffrn_reflns_limit_k_min -23
_diffrn_reflns_limit_l_max 19
_diffrn_reflns_limit_l_min -19
_diffrn_reflns_number 17177
_diffrn_reflns_theta_full 25.03
_diffrn_reflns_theta_max 25.03
_diffrn_reflns_theta_min 1.56
_exptl_absorpt_coefficient_mu 1.330
_exptl_absorpt_correction_T_max 0.8675
_exptl_absorpt_correction_T_min 0.7496
_exptl_absorpt_correction_type multi-scan
_exptl_absorpt_process_details SADABS
_exptl_crystal_colour green
_exptl_crystal_density_diffrn 1.567
_exptl_crystal_density_method 'not measured'
_exptl_crystal_description needle
_exptl_crystal_F_000 1396
_exptl_crystal_size_max 0.23
_exptl_crystal_size_mid 0.18
_exptl_crystal_size_min 0.11
_refine_diff_density_max 0.517
_refine_diff_density_min -0.419
_refine_diff_density_rms 0.077
_refine_ls_extinction_method none
_refine_ls_goodness_of_fit_ref 0.974
_refine_ls_hydrogen_treatment constr
_refine_ls_matrix_type full
_refine_ls_number_parameters 329
_refine_ls_number_reflns 5205
_refine_ls_number_restraints 0
_refine_ls_restrained_S_all 0.974
_refine_ls_R_factor_all 0.0926
_refine_ls_R_factor_gt 0.0514
_refine_ls_shift/su_max 0.001
_refine_ls_shift/su_mean 0.000
_refine_ls_structure_factor_coef Fsqd
_refine_ls_weighting_details 'calc w=1/[\s^2^(Fo^2^)+(0.0466P)^2^] where P=(Fo^2^+2Fc^2^)/3'
_refine_ls_weighting_scheme calc
_refine_ls_wR_factor_gt 0.0955
_refine_ls_wR_factor_ref 0.1090
_reflns_number_gt 3429
_reflns_number_total 5205
_reflns_threshold_expression >2sigma(I)
_cod_data_source_file c3dt51403j.txt
_cod_data_source_block x126
_cod_depositor_comments
;
The following automatic conversions were performed:

'_symmetry_cell_setting' value 'Monoclinic' changed to 'monoclinic'
according to /home/saulius/struct/CIF-dictionaries/cif_core.dic
dictionary named 'cif_core.dic' version 2.4.2 from 2011-04-26.

Automatic conversion script
Id: cif_fix_values 1891 2012-01-12 08:04:46Z andrius 
;
_cod_original_sg_symbol_H-M P2(1)/n
_cod_database_code 7023498

loop_
_symmetry_equiv_pos_as_xyz
'x, y, z'
'-x+1/2, y+1/2, -z+1/2'
'-x, -y, -z'
'x-1/2, -y-1/2, z-1/2'

loop_
_atom_site_label
_atom_site_type_symbol
_atom_site_fract_x
_atom_site_fract_y
_atom_site_fract_z
_atom_site_U_iso_or_equiv
_atom_site_adp_type
_atom_site_occupancy
_atom_site_symmetry_multiplicity
_atom_site_calc_flag
_atom_site_refinement_flags
Co1 Co 0.79979(7) 0.23281(2) 0.16615(3) 0.02717(17) Uani 1 1 d .
Cl1 Cl 0.95228(15) 0.18585(5) 0.08536(7) 0.0385(3) Uani 1 1 d .
Cl2 Cl 0.54360(14) 0.26654(5) 0.11029(7) 0.0401(3) Uani 1 1 d .
Cl3 Cl 0.82133(15) 0.08932(5) 0.37262(7) 0.0421(3) Uani 1 1 d .
Cl4 Cl 1.17361(19) 0.38936(6) 0.25608(8) 0.0609(4) Uani 1 1 d .
Cl5 Cl 0.19914(17) -0.01161(6) 0.07465(9) 0.0594(4) Uani 1 1 d .
Cl6 Cl 0.73783(18) 0.49837(6) -0.10123(9) 0.0611(4) Uani 1 1 d .
N1 N 0.7337(4) 0.15307(14) 0.2348(2) 0.0256(8) Uani 1 1 d .
N2 N 0.9594(4) 0.23713(14) 0.28036(19) 0.0258(8) Uani 1 1 d .
N3 N 0.9308(4) 0.32290(14) 0.1691(2) 0.0281(8) Uani 1 1 d .
C1 C 0.8309(5) 0.14751(17) 0.3052(3) 0.0259(10) Uani 1 1 d .
C2 C 0.9645(5) 0.19235(18) 0.3344(2) 0.0256(10) Uani 1 1 d .
C3 C 1.0823(5) 0.19002(19) 0.4086(3) 0.0317(11) Uani 1 1 d .
H3 H 1.0831 0.1583 0.4467 0.038 Uiso 1 1 calc R
C4 C 1.1988(6) 0.2350(2) 0.4260(3) 0.0352(11) Uani 1 1 d .
H4 H 1.2829 0.2340 0.4759 0.042 Uiso 1 1 calc R
C5 C 1.1932(5) 0.28096(19) 0.3712(3) 0.0322(11) Uani 1 1 d .
H5 H 1.2716 0.3124 0.3833 0.039 Uiso 1 1 calc R
C6 C 1.0723(5) 0.28086(18) 0.2986(2) 0.0271(10) Uani 1 1 d .
C7 C 1.0454(6) 0.32804(18) 0.2341(3) 0.0331(11) Uani 1 1 d .
C8 C 0.8945(6) 0.36849(17) 0.1064(3) 0.0290(10) Uani 1 1 d .
C9 C 0.9822(5) 0.36963(18) 0.0415(3) 0.0312(11) Uani 1 1 d .
C10 C 0.9309(6) 0.41067(19) -0.0219(3) 0.0362(11) Uani 1 1 d .
H10 H 0.9870 0.4125 -0.0676 0.043 Uiso 1 1 calc R
C11 C 0.8005(6) 0.44839(18) -0.0191(3) 0.0360(12) Uani 1 1 d .
C12 C 0.7191(6) 0.44801(19) 0.0464(3) 0.0393(12) Uani 1 1 d .
H12 H 0.6307 0.4753 0.0474 0.047 Uiso 1 1 calc R
C13 C 0.7650(6) 0.40775(18) 0.1120(3) 0.0350(11) Uani 1 1 d .
C14 C 0.6062(5) 0.11001(18) 0.2022(3) 0.0276(10) Uani 1 1 d .
C15 C 0.6510(5) 0.05964(18) 0.1627(3) 0.0299(10) Uani 1 1 d .
C16 C 0.5234(6) 0.02192(19) 0.1257(3) 0.0371(12) Uani 1 1 d .
H16 H 0.5499 -0.0129 0.0989 0.045 Uiso 1 1 calc R
C17 C 0.3586(6) 0.0345(2) 0.1275(3) 0.0376(11) Uani 1 1 d .
C18 C 0.3158(6) 0.0830(2) 0.1690(3) 0.0373(11) Uani 1 1 d .
H18 H 0.2011 0.0897 0.1711 0.045 Uiso 1 1 calc R
C19 C 0.4385(5) 0.12204(18) 0.2079(3) 0.0298(10) Uani 1 1 d .
C20 C 0.3923(6) 0.17476(19) 0.2542(3) 0.0416(12) Uani 1 1 d .
H20A H 0.2696 0.1765 0.2481 0.062 Uiso 1 1 calc R
H20B H 0.4317 0.2106 0.2309 0.062 Uiso 1 1 calc R
H20C H 0.4454 0.1715 0.3136 0.062 Uiso 1 1 calc R
C21 C 0.8309(6) 0.04593(19) 0.1596(3) 0.0410(12) Uani 1 1 d .
H21A H 0.8352 0.0099 0.1271 0.061 Uiso 1 1 calc R
H21B H 0.8960 0.0403 0.2167 0.061 Uiso 1 1 calc R
H21C H 0.8789 0.0787 0.1331 0.061 Uiso 1 1 calc R
C22 C 0.6817(7) 0.4089(2) 0.1857(3) 0.0505(14) Uani 1 1 d .
H22A H 0.6330 0.3701 0.1924 0.076 Uiso 1 1 calc R
H22B H 0.5923 0.4386 0.1767 0.076 Uiso 1 1 calc R
H22C H 0.7653 0.4186 0.2363 0.076 Uiso 1 1 calc R
C23 C 1.1303(6) 0.3294(2) 0.0396(3) 0.0467(13) Uani 1 1 d .
H23A H 1.2319 0.3457 0.0755 0.070 Uiso 1 1 calc R
H23B H 1.1475 0.3263 -0.0180 0.070 Uiso 1 1 calc R
H23C H 1.1074 0.2903 0.0600 0.070 Uiso 1 1 calc R
C24 C 0.7633(7) 0.3312(3) 0.4702(3) 0.0603(16) Uani 1 1 d .
H24A H 0.6865 0.3573 0.4935 0.072 Uiso 1 1 calc R
H24B H 0.8017 0.2996 0.5116 0.072 Uiso 1 1 calc R
Cl7 Cl 0.6523(2) 0.29938(8) 0.37716(10) 0.0791(5) Uani 1 1 d .
Cl8 Cl 0.9372(2) 0.37174(6) 0.45534(11) 0.0771(5) Uani 1 1 d .

loop_
_atom_site_aniso_label
_atom_site_aniso_U_11
_atom_site_aniso_U_22
_atom_site_aniso_U_33
_atom_site_aniso_U_23
_atom_site_aniso_U_13
_atom_site_aniso_U_12
Co1 0.0262(3) 0.0314(3) 0.0216(3) 0.0016(3) -0.0004(2) 0.0040(3)
Cl1 0.0442(7) 0.0384(7) 0.0355(7) 0.0057(5) 0.0142(6) 0.0123(6)
Cl2 0.0276(6) 0.0461(7) 0.0430(7) 0.0076(6) -0.0016(5) 0.0085(5)
Cl3 0.0473(8) 0.0411(7) 0.0375(7) 0.0164(6) 0.0076(6) 0.0005(6)
Cl4 0.0735(10) 0.0435(8) 0.0529(9) 0.0058(7) -0.0171(7) -0.0263(7)
Cl5 0.0446(8) 0.0578(9) 0.0671(9) -0.0068(7) -0.0086(7) -0.0156(7)
Cl6 0.0588(9) 0.0514(8) 0.0645(9) 0.0333(7) -0.0071(7) 0.0001(7)
N1 0.026(2) 0.0236(19) 0.027(2) 0.0008(16) 0.0040(17) 0.0028(16)
N2 0.028(2) 0.028(2) 0.0194(18) -0.0005(16) 0.0012(15) 0.0054(17)
N3 0.030(2) 0.025(2) 0.028(2) 0.0007(16) 0.0015(17) 0.0027(16)
C1 0.028(2) 0.026(2) 0.026(2) 0.0055(19) 0.011(2) 0.0039(19)
C2 0.028(2) 0.030(2) 0.020(2) -0.003(2) 0.0067(19) 0.004(2)
C3 0.035(3) 0.037(3) 0.023(2) 0.002(2) 0.003(2) 0.008(2)
C4 0.037(3) 0.044(3) 0.020(2) -0.005(2) -0.004(2) 0.006(2)
C5 0.034(3) 0.031(3) 0.028(2) -0.010(2) -0.002(2) -0.003(2)
C6 0.030(3) 0.028(2) 0.022(2) -0.0046(19) 0.002(2) 0.003(2)
C7 0.036(3) 0.027(3) 0.035(3) -0.006(2) 0.006(2) -0.002(2)
C8 0.034(3) 0.018(2) 0.031(3) 0.0051(19) -0.003(2) -0.003(2)
C9 0.027(2) 0.028(2) 0.036(3) 0.003(2) 0.001(2) -0.003(2)
C10 0.036(3) 0.037(3) 0.034(3) 0.010(2) 0.003(2) -0.008(2)
C11 0.035(3) 0.021(2) 0.043(3) 0.013(2) -0.010(2) -0.004(2)
C12 0.036(3) 0.024(3) 0.052(3) -0.001(2) -0.004(2) 0.008(2)
C13 0.045(3) 0.023(2) 0.033(3) -0.008(2) -0.002(2) 0.001(2)
C14 0.026(2) 0.028(2) 0.028(2) 0.005(2) 0.005(2) 0.000(2)
C15 0.026(2) 0.026(2) 0.038(3) 0.003(2) 0.007(2) 0.001(2)
C16 0.042(3) 0.026(3) 0.042(3) 0.000(2) 0.005(2) 0.002(2)
C17 0.035(3) 0.036(3) 0.039(3) 0.003(2) 0.001(2) -0.006(2)
C18 0.023(2) 0.049(3) 0.040(3) 0.009(2) 0.005(2) 0.000(2)
C19 0.028(3) 0.036(3) 0.026(2) 0.007(2) 0.006(2) 0.003(2)
C20 0.037(3) 0.046(3) 0.045(3) -0.004(2) 0.018(2) 0.005(2)
C21 0.040(3) 0.035(3) 0.052(3) -0.001(2) 0.018(3) 0.004(2)
C22 0.065(4) 0.041(3) 0.046(3) -0.007(3) 0.012(3) 0.020(3)
C23 0.041(3) 0.047(3) 0.053(3) 0.013(3) 0.014(3) 0.006(3)
C24 0.049(4) 0.081(4) 0.053(4) 0.010(3) 0.016(3) -0.012(3)
Cl7 0.0622(10) 0.1108(14) 0.0651(11) -0.0194(10) 0.0149(8) -0.0056(10)
Cl8 0.0934(12) 0.0463(9) 0.1062(13) -0.0126(9) 0.0546(11) -0.0177(8)

loop_
_atom_type_symbol
_atom_type_description
_atom_type_scat_dispersion_real
_atom_type_scat_dispersion_imag
_atom_type_scat_source
C C 0.0033 0.0016 'International Tables Vol C Tables 4.2.6.8 and 6.1.1.4'
H H 0.0000 0.0000 'International Tables Vol C Tables 4.2.6.8 and 6.1.1.4'
N N 0.0061 0.0033 'International Tables Vol C Tables 4.2.6.8 and 6.1.1.4'
Cl Cl 0.1484 0.1585 'International Tables Vol C Tables 4.2.6.8 and 6.1.1.4'
Co Co 0.3494 0.9721 'International Tables Vol C Tables 4.2.6.8 and 6.1.1.4'

loop_
_geom_angle_atom_site_label_1
_geom_angle_atom_site_label_2
_geom_angle_atom_site_label_3
_geom_angle
N2 Co1 Cl2 136.11(10)
N2 Co1 N1 75.85(13)
Cl2 Co1 N1 100.57(9)
N2 Co1 Cl1 103.65(10)
Cl2 Co1 Cl1 120.08(5)
N1 Co1 Cl1 97.21(9)
N2 Co1 N3 74.61(13)
Cl2 Co1 N3 95.19(9)
N1 Co1 N3 149.41(12)
Cl1 Co1 N3 97.29(9)
C1 N1 C14 122.4(4)
C1 N1 Co1 111.5(3)
C14 N1 Co1 126.0(3)
C6 N2 C2 119.2(4)
C6 N2 Co1 120.9(3)
C2 N2 Co1 119.5(3)
C7 N3 C8 122.4(4)
C7 N3 Co1 110.9(3)
C8 N3 Co1 126.7(3)
N1 C1 C2 120.0(4)
N1 C1 Cl3 123.7(3)
C2 C1 Cl3 116.2(3)
N2 C2 C3 121.9(4)
N2 C2 C1 112.7(4)
C3 C2 C1 125.5(4)
C2 C3 C4 118.2(4)
C2 C3 H3 120.9
C4 C3 H3 120.9
C5 C4 C3 120.0(4)
C5 C4 H4 120.0
C3 C4 H4 120.0
C4 C5 C6 118.9(4)
C4 C5 H5 120.5
C6 C5 H5 120.5
N2 C6 C5 121.7(4)
N2 C6 C7 112.4(4)
C5 C6 C7 125.8(4)
N3 C7 C6 120.2(4)
N3 C7 Cl4 123.7(4)
C6 C7 Cl4 116.0(3)
C9 C8 C13 123.1(4)
C9 C8 N3 119.4(4)
C13 C8 N3 117.4(4)
C8 C9 C10 117.2(4)
C8 C9 C23 122.4(4)
C10 C9 C23 120.4(4)
C11 C10 C9 120.6(4)
C11 C10 H10 119.7
C9 C10 H10 119.7
C12 C11 C10 121.5(4)
C12 C11 Cl6 119.4(4)
C10 C11 Cl6 119.0(4)
C11 C12 C13 120.4(4)
C11 C12 H12 119.8
C13 C12 H12 119.8
C8 C13 C12 117.0(4)
C8 C13 C22 122.2(4)
C12 C13 C22 120.7(4)
C15 C14 C19 122.3(4)
C15 C14 N1 119.4(4)
C19 C14 N1 118.2(4)
C16 C15 C14 117.8(4)
C16 C15 C21 120.1(4)
C14 C15 C21 122.1(4)
C15 C16 C17 120.4(4)
C15 C16 H16 119.8
C17 C16 H16 119.8
C18 C17 C16 121.6(4)
C18 C17 Cl5 119.2(4)
C16 C17 Cl5 119.3(4)
C17 C18 C19 120.5(4)
C17 C18 H18 119.7
C19 C18 H18 119.7
C18 C19 C14 117.2(4)
C18 C19 C20 120.7(4)
C14 C19 C20 122.1(4)
C19 C20 H20A 109.5
C19 C20 H20B 109.5
H20A C20 H20B 109.5
C19 C20 H20C 109.5
H20A C20 H20C 109.5
H20B C20 H20C 109.5
C15 C21 H21A 109.5
C15 C21 H21B 109.5
H21A C21 H21B 109.5
C15 C21 H21C 109.5
H21A C21 H21C 109.5
H21B C21 H21C 109.5
C13 C22 H22A 109.5
C13 C22 H22B 109.5
H22A C22 H22B 109.5
C13 C22 H22C 109.5
H22A C22 H22C 109.5
H22B C22 H22C 109.5
C9 C23 H23A 109.5
C9 C23 H23B 109.5
H23A C23 H23B 109.5
C9 C23 H23C 109.5
H23A C23 H23C 109.5
H23B C23 H23C 109.5
Cl8 C24 Cl7 112.6(3)
Cl8 C24 H24A 109.1
Cl7 C24 H24A 109.1
Cl8 C24 H24B 109.1
Cl7 C24 H24B 109.1
H24A C24 H24B 107.8

loop_
_geom_bond_atom_site_label_1
_geom_bond_atom_site_label_2
_geom_bond_distance
Co1 N2 2.042(3)
Co1 Cl2 2.2264(12)
Co1 N1 2.251(3)
Co1 Cl1 2.2522(12)
Co1 N3 2.302(3)
Cl3 C1 1.732(4)
Cl4 C7 1.731(4)
Cl5 C17 1.749(5)
Cl6 C11 1.751(4)
N1 C1 1.259(5)
N1 C14 1.443(5)
N2 C6 1.342(5)
N2 C2 1.341(5)
N3 C7 1.264(5)
N3 C8 1.443(5)
C1 C2 1.492(6)
C2 C3 1.382(5)
C3 C4 1.380(6)
C3 H3 0.9500
C4 C5 1.369(6)
C4 H4 0.9500
C5 C6 1.375(5)
C5 H5 0.9500
C6 C7 1.487(6)
C8 C9 1.392(6)
C8 C13 1.394(6)
C9 C10 1.392(6)
C9 C23 1.514(6)
C10 C11 1.369(6)
C10 H10 0.9500
C11 C12 1.366(6)
C12 C13 1.399(6)
C12 H12 0.9500
C13 C22 1.495(6)
C14 C15 1.397(6)
C14 C19 1.409(6)
C15 C16 1.383(6)
C15 C21 1.502(6)
C16 C17 1.372(6)
C16 H16 0.9500
C17 C18 1.374(6)
C18 C19 1.387(6)
C18 H18 0.9500
C19 C20 1.504(6)
C20 H20A 0.9800
C20 H20B 0.9800
C20 H20C 0.9800
C21 H21A 0.9800
C21 H21B 0.9800
C21 H21C 0.9800
C22 H22A 0.9800
C22 H22B 0.9800
C22 H22C 0.9800
C23 H23A 0.9800
C23 H23B 0.9800
C23 H23C 0.9800
C24 Cl8 1.743(5)
C24 Cl7 1.754(5)
C24 H24A 0.9900
C24 H24B 0.9900
